data_4119668
loop_
_publ_author_name
'Xin Xu'
'Gerald Kehr'
'Constantin G. Daniliuc'
'Gerhard Erker'

_publ_section_title
;
 Reactions of a Cationic Geminal Zr+/P Pair with Small Molecules
;
_journal_name_full 'Journal of the American Chemical Society'
_journal_page_first 6465
_journal_page_last 6476
_journal_paper_doi 10.1021/ja3110076
_journal_volume 135
_journal_year 2013
_chemical_formula_sum 'C85 H70 B F20 O P Zr'
_chemical_formula_weight 1620.41
_chemical_name_systematic
; 
 ? 
;
_space_group_IT_number 2
_symmetry_cell_setting triclinic
_symmetry_space_group_name_Hall '-P 1'
_symmetry_space_group_name_H-M 'P -1'
_atom_sites_solution_hydrogens geom
_atom_sites_solution_primary direct
_atom_sites_solution_secondary difmap
_audit_creation_method SHELXL-97
_cell_angle_alpha 72.5170(10)
_cell_angle_beta 85.3370(10)
_cell_angle_gamma 77.4550(10)
_cell_formula_units_Z 2
_cell_length_a 13.9073(2)
_cell_length_b 14.3933(2)
_cell_length_c 19.6665(3)
_cell_measurement_reflns_used 8812
_cell_measurement_temperature 223(2)
_cell_measurement_theta_max 28.28
_cell_measurement_theta_min 4.08
_cell_volume 3664.64(10)
_computing_cell_refinement 'Collect (Nonius B.V., 1998)'
_computing_data_collection 'Collect (Nonius B.V., 1998)'
_computing_data_reduction 'Denzo-SMN (Otwinowski & Minor, 1997)'
_computing_molecular_graphics 'XP (BrukerAXS, 2000)'
_computing_publication_material 'SHELXL-97 (Sheldrick, 1997)'
_computing_structure_refinement 'SHELXL-97 (Sheldrick, 1997)'
_computing_structure_solution 'SHELXS-97 (Sheldrick, 1990)'
_diffrn_ambient_temperature 223(2)
_diffrn_measured_fraction_theta_full 0.982
_diffrn_measured_fraction_theta_max 0.982
_diffrn_measurement_device_type 'Nonius KappaCCD APEXII'
_diffrn_measurement_method '\w and \f scans'
_diffrn_radiation_monochromator 'Montel mirror'
_diffrn_radiation_source 'rotating anode Nonius FR591'
_diffrn_radiation_type MoK\a
_diffrn_radiation_wavelength 0.71073
_diffrn_reflns_av_R_equivalents 0.045
_diffrn_reflns_av_sigmaI/netI 0.0390
_diffrn_reflns_limit_h_max 16
_diffrn_reflns_limit_h_min -16
_diffrn_reflns_limit_k_max 16
_diffrn_reflns_limit_k_min -17
_diffrn_reflns_limit_l_max 23
_diffrn_reflns_limit_l_min -21
_diffrn_reflns_number 33878
_diffrn_reflns_theta_full 25.00
_diffrn_reflns_theta_max 25.00
_diffrn_reflns_theta_min 4.11
_exptl_absorpt_coefficient_mu 0.271
_exptl_absorpt_correction_T_max 0.9813
_exptl_absorpt_correction_T_min 0.9158
_exptl_absorpt_correction_type multi-scan
_exptl_absorpt_process_details 'Denzo (Otwinowski, Borek, Majewski & Minor, 2003)'
_exptl_crystal_colour yellow
_exptl_crystal_density_diffrn 1.468
_exptl_crystal_description plate
_exptl_crystal_F_000 1656
_exptl_crystal_size_max 0.33
_exptl_crystal_size_mid 0.10
_exptl_crystal_size_min 0.07
_refine_diff_density_max 0.461
_refine_diff_density_min -0.425
_refine_diff_density_rms 0.058
_refine_ls_extinction_method none
_refine_ls_goodness_of_fit_ref 1.060
_refine_ls_hydrogen_treatment constr
_refine_ls_matrix_type full
_refine_ls_number_parameters 1039
_refine_ls_number_reflns 12687
_refine_ls_number_restraints 118
_refine_ls_restrained_S_all 1.069
_refine_ls_R_factor_all 0.0642
_refine_ls_R_factor_gt 0.0528
_refine_ls_shift/su_max 0.001
_refine_ls_shift/su_mean 0.000
_refine_ls_structure_factor_coef Fsqd
_refine_ls_weighting_details 'calc w=1/[\s^2^(Fo^2^)+(0.0225P)^2^+6.7677P] where P=(Fo^2^+2Fc^2^)/3'
_refine_ls_weighting_scheme calc
_refine_ls_wR_factor_gt 0.1118
_refine_ls_wR_factor_ref 0.1212
_reflns_number_gt 10908
_reflns_number_total 12687
_reflns_threshold_expression >2sigma(I)
_cod_data_source_file ja3110076_si_004.cif
_cod_data_source_block erk7020
_cod_original_cell_volume 3664.64(9)
_cod_database_code 4119668

loop_
_symmetry_equiv_pos_as_xyz
'x, y, z'
'-x, -y, -z'

loop_
_atom_site_label
_atom_site_type_symbol
_atom_site_fract_x
_atom_site_fract_y
_atom_site_fract_z
_atom_site_U_iso_or_equiv
_atom_site_adp_type
_atom_site_occupancy
_atom_site_symmetry_multiplicity
_atom_site_calc_flag
_atom_site_refinement_flags
_atom_site_disorder_assembly
_atom_site_disorder_group
Zr1 Zr 0.74943(2) 0.85694(2) 0.708552(16) 0.03466(9) Uani 1 1 d . . .
P1 P 0.95177(6) 0.87925(6) 0.81624(4) 0.03305(18) Uani 1 1 d . . .
B1 B 0.6278(3) 0.5915(3) 0.2733(2) 0.0388(8) Uani 1 1 d . . .
O1 O 0.73082(16) 0.80685(17) 0.81339(11) 0.0412(5) Uani 1 1 d . . .
C1 C 0.9027(2) 0.9075(2) 0.72776(16) 0.0337(7) Uani 1 1 d . . .
C2 C 0.9538(2) 0.9568(2) 0.67214(17) 0.0366(7) Uani 1 1 d . . .
C3 C 0.9238(3) 0.9773(3) 0.59608(18) 0.0502(9) Uani 1 1 d . . .
H3A H 0.8640 0.9530 0.5958 0.075 Uiso 1 1 calc R . .
H3B H 0.9760 0.9437 0.5709 0.075 Uiso 1 1 calc R . .
H3C H 0.9120 1.0483 0.5727 0.075 Uiso 1 1 calc R . .
C4 C 0.9216(2) 0.7577(2) 0.87241(17) 0.0358(7) Uani 1 1 d . . .
H4 H 0.9098 0.7239 0.8378 0.043 Uiso 1 1 calc R . .
C5 C 0.8260(2) 0.7702(2) 0.91389(17) 0.0375(7) Uani 1 1 d . . .
H5 H 0.8283 0.7634 0.9628 0.045 Uiso 1 1 calc R . .
C6 C 0.7383(2) 0.7904(2) 0.88384(17) 0.0360(7) Uani 1 1 d . . .
C11 C 0.7357(3) 0.7504(3) 0.6230(2) 0.0499(9) Uani 1 1 d . . .
C12 C 0.8344(3) 0.7599(3) 0.61795(18) 0.0460(8) Uani 1 1 d . . .
C13 C 0.8778(2) 0.7085(3) 0.68566(18) 0.0397(8) Uani 1 1 d . . .
C14 C 0.8045(3) 0.6680(3) 0.73207(19) 0.0433(8) Uani 1 1 d . . .
C15 C 0.7146(3) 0.6981(3) 0.6941(2) 0.0470(9) Uani 1 1 d . . .
C16 C 0.5869(2) 0.9516(3) 0.6461(2) 0.0526(10) Uani 1 1 d . . .
C17 C 0.6588(2) 1.0079(3) 0.61227(19) 0.0471(9) Uani 1 1 d . . .
C18 C 0.6881(2) 1.0492(3) 0.6626(2) 0.0455(9) Uani 1 1 d . . .
C19 C 0.6364(2) 1.0152(3) 0.7281(2) 0.0487(9) Uani 1 1 d . . .
C20 C 0.5748(2) 0.9557(3) 0.7172(2) 0.0532(10) Uani 1 1 d . . .
C21 C 0.6757(4) 0.7659(4) 0.5580(2) 0.0725(13) Uani 1 1 d . . .
H21A H 0.6746 0.8321 0.5260 0.109 Uiso 1 1 calc R . .
H21B H 0.6089 0.7584 0.5728 0.109 Uiso 1 1 calc R . .
H21C H 0.7052 0.7169 0.5336 0.109 Uiso 1 1 calc R . .
C22 C 0.8900(3) 0.7890(3) 0.5482(2) 0.0625(11) Uani 1 1 d . . .
H22A H 0.8947 0.7387 0.5239 0.094 Uiso 1 1 calc R . .
H22B H 0.9557 0.7946 0.5573 0.094 Uiso 1 1 calc R . .
H22C H 0.8554 0.8525 0.5185 0.094 Uiso 1 1 calc R . .
C23 C 0.9866(3) 0.6835(3) 0.6983(2) 0.0469(8) Uani 1 1 d . . .
H23A H 0.9982 0.6609 0.7492 0.070 Uiso 1 1 calc R . .
H23B H 1.0142 0.7422 0.6768 0.070 Uiso 1 1 calc R . .
H23C H 1.0176 0.6313 0.6772 0.070 Uiso 1 1 calc R . .
C24 C 0.8174(3) 0.5950(3) 0.80524(19) 0.0502(9) Uani 1 1 d . . .
H24A H 0.8868 0.5661 0.8132 0.075 Uiso 1 1 calc R . .
H24B H 0.7817 0.5427 0.8090 0.075 Uiso 1 1 calc R . .
H24C H 0.7920 0.6290 0.8407 0.075 Uiso 1 1 calc R . .
C25 C 0.6202(3) 0.6626(3) 0.7220(2) 0.0639(11) Uani 1 1 d . . .
H25A H 0.5653 0.7069 0.6938 0.096 Uiso 1 1 calc R . .
H25B H 0.6095 0.6624 0.7714 0.096 Uiso 1 1 calc R . .
H25C H 0.6253 0.5958 0.7187 0.096 Uiso 1 1 calc R . .
C26 C 0.5128(3) 0.9231(3) 0.6085(2) 0.0668(12) Uani 1 1 d . . .
H26A H 0.5052 0.8558 0.6336 0.100 Uiso 1 1 calc R . .
H26B H 0.5355 0.9266 0.5600 0.100 Uiso 1 1 calc R . .
H26C H 0.4499 0.9686 0.6077 0.100 Uiso 1 1 calc R . .
C27 C 0.6826(3) 1.0355(3) 0.53355(19) 0.0576(11) Uani 1 1 d . . .
H27A H 0.7111 0.9758 0.5199 0.086 Uiso 1 1 calc R . .
H27B H 0.7293 1.0794 0.5228 0.086 Uiso 1 1 calc R . .
H27C H 0.6227 1.0692 0.5072 0.086 Uiso 1 1 calc R . .
C28 C 0.7423(3) 1.1328(3) 0.6461(2) 0.0553(10) Uani 1 1 d . . .
H28A H 0.7113 1.1800 0.6716 0.083 Uiso 1 1 calc R . .
H28B H 0.7406 1.1660 0.5953 0.083 Uiso 1 1 calc R . .
H28C H 0.8102 1.1067 0.6608 0.083 Uiso 1 1 calc R . .
C29 C 0.6361(3) 1.0470(3) 0.7939(2) 0.0653(12) Uani 1 1 d . . .
H29A H 0.5768 1.0355 0.8219 0.098 Uiso 1 1 calc R . .
H29B H 0.6379 1.1172 0.7805 0.098 Uiso 1 1 calc R . .
H29C H 0.6935 1.0088 0.8219 0.098 Uiso 1 1 calc R . .
C30 C 0.4960(3) 0.9149(4) 0.7683(2) 0.0708(13) Uani 1 1 d . . .
H30A H 0.4319 0.9560 0.7534 0.106 Uiso 1 1 calc R . .
H30B H 0.5087 0.9152 0.8160 0.106 Uiso 1 1 calc R . .
H30C H 0.4972 0.8472 0.7683 0.106 Uiso 1 1 calc R . .
C31 C 1.0444(2) 0.9988(3) 0.67092(17) 0.0395(8) Uani 1 1 d . . .
C32 C 1.1359(3) 0.9474(3) 0.6552(2) 0.0491(9) Uani 1 1 d . . .
H32 H 1.1410 0.8851 0.6477 0.059 Uiso 1 1 calc R . .
C33 C 1.2194(3) 0.9860(3) 0.6506(2) 0.0614(11) Uani 1 1 d . . .
H33 H 1.2809 0.9488 0.6416 0.074 Uiso 1 1 calc R . .
C34 C 1.2136(3) 1.0775(4) 0.6589(3) 0.0692(12) Uani 1 1 d . . .
H34 H 1.2708 1.1034 0.6562 0.083 Uiso 1 1 calc R . .
C35 C 1.1240(4) 1.1314(4) 0.6712(3) 0.0831(16) Uani 1 1 d . . .
H35 H 1.1193 1.1954 0.6757 0.100 Uiso 1 1 calc R . .
C36 C 1.0395(3) 1.0926(3) 0.6770(3) 0.0668(12) Uani 1 1 d . . .
H36 H 0.9782 1.1309 0.6853 0.080 Uiso 1 1 calc R . .
C41 C 1.0842(2) 0.8612(2) 0.82136(17) 0.0369(7) Uani 1 1 d . . .
C42 C 1.1432(2) 0.7794(3) 0.80495(19) 0.0426(8) Uani 1 1 d . . .
H42 H 1.1146 0.7386 0.7866 0.051 Uiso 1 1 calc R . .
C43 C 1.2441(3) 0.7573(3) 0.8154(2) 0.0554(10) Uani 1 1 d . . .
H43 H 1.2838 0.7020 0.8040 0.066 Uiso 1 1 calc R . .
C44 C 1.2857(3) 0.8169(3) 0.8425(2) 0.0613(11) Uani 1 1 d . . .
H44 H 1.3536 0.8008 0.8512 0.074 Uiso 1 1 calc R . .
C45 C 1.2291(3) 0.8990(3) 0.8570(2) 0.0626(11) Uani 1 1 d . . .
H45 H 1.2589 0.9402 0.8740 0.075 Uiso 1 1 calc R . .
C46 C 1.1284(3) 0.9224(3) 0.8468(2) 0.0468(8) Uani 1 1 d . . .
H46 H 1.0899 0.9791 0.8570 0.056 Uiso 1 1 calc R . .
C51 C 0.9008(2) 0.9767(2) 0.85742(18) 0.0391(7) Uani 1 1 d . . .
C52 C 0.8972(4) 0.9610(3) 0.9295(2) 0.0809(16) Uani 1 1 d . . .
H52 H 0.9172 0.8961 0.9598 0.097 Uiso 1 1 calc R . .
C53 C 0.8648(5) 1.0383(4) 0.9590(2) 0.0859(17) Uani 1 1 d . . .
H53 H 0.8644 1.0255 1.0088 0.103 Uiso 1 1 calc R . .
C54 C 0.8340(4) 1.1314(3) 0.9175(3) 0.0683(12) Uani 1 1 d . . .
H54 H 0.8112 1.1839 0.9376 0.082 Uiso 1 1 calc R . .
C55 C 0.8362(5) 1.1483(4) 0.8463(3) 0.101(2) Uani 1 1 d . . .
H55 H 0.8155 1.2134 0.8166 0.121 Uiso 1 1 calc R . .
C56 C 0.8684(4) 1.0716(3) 0.8162(2) 0.0806(16) Uani 1 1 d . . .
H56 H 0.8678 1.0850 0.7664 0.097 Uiso 1 1 calc R . .
C61 C 1.0043(2) 0.6846(2) 0.91973(17) 0.0390(8) Uani 1 1 d . . .
C62 C 1.0447(3) 0.5955(3) 0.9056(2) 0.0486(9) Uani 1 1 d . . .
H62 H 1.0209 0.5814 0.8672 0.058 Uiso 1 1 calc R . .
C63 C 1.1194(3) 0.5265(3) 0.9467(2) 0.0571(10) Uani 1 1 d . . .
H63 H 1.1455 0.4663 0.9361 0.068 Uiso 1 1 calc R . .
C64 C 1.1550(3) 0.5463(3) 1.0025(2) 0.0591(11) Uani 1 1 d . . .
H64 H 1.2068 0.5006 1.0297 0.071 Uiso 1 1 calc R . .
C65 C 1.1146(3) 0.6332(3) 1.0188(2) 0.0653(12) Uani 1 1 d . . .
H65 H 1.1378 0.6461 1.0580 0.078 Uiso 1 1 calc R . .
C66 C 1.0396(3) 0.7020(3) 0.9776(2) 0.0550(10) Uani 1 1 d . . .
H66 H 1.0124 0.7612 0.9892 0.066 Uiso 1 1 calc R . .
C71 C 0.6448(2) 0.7920(2) 0.92746(17) 0.0387(7) Uani 1 1 d . . .
C72 C 0.6202(3) 0.8547(3) 0.9701(2) 0.0486(9) Uani 1 1 d . . .
H72 H 0.6622 0.8972 0.9715 0.058 Uiso 1 1 calc R . .
C73 C 0.5340(3) 0.8553(3) 1.0110(2) 0.0608(11) Uani 1 1 d . . .
H73 H 0.5177 0.8981 1.0399 0.073 Uiso 1 1 calc R . .
C74 C 0.4722(3) 0.7931(4) 1.0091(2) 0.0630(11) Uani 1 1 d . . .
H74 H 0.4134 0.7940 1.0363 0.076 Uiso 1 1 calc R . .
C75 C 0.4964(3) 0.7301(3) 0.9675(2) 0.0586(11) Uani 1 1 d . . .
H75 H 0.4546 0.6870 0.9669 0.070 Uiso 1 1 calc R . .
C76 C 0.5821(3) 0.7293(3) 0.92614(19) 0.0494(9) Uani 1 1 d . . .
H76 H 0.5978 0.6864 0.8972 0.059 Uiso 1 1 calc R . .
C81 C 0.5677(2) 0.6420(2) 0.33414(17) 0.0381(7) Uani 1 1 d . . .
F82 F 0.47704(15) 0.51346(15) 0.36777(12) 0.0526(5) Uani 1 1 d . . .
C82 C 0.4997(2) 0.5944(2) 0.37935(19) 0.0411(8) Uani 1 1 d . . .
F83 F 0.38947(17) 0.57105(18) 0.47833(13) 0.0667(6) Uani 1 1 d . . .
C83 C 0.4529(3) 0.6223(3) 0.43642(19) 0.0479(9) Uani 1 1 d . . .
F84 F 0.43014(19) 0.7316(2) 0.50767(13) 0.0725(7) Uani 1 1 d . . .
C84 C 0.4736(3) 0.7034(3) 0.45121(19) 0.0486(9) Uani 1 1 d . . .
F85 F 0.55881(17) 0.83485(17) 0.42209(12) 0.0597(6) Uani 1 1 d . . .
C85 C 0.5391(3) 0.7542(3) 0.40867(19) 0.0451(8) Uani 1 1 d . . .
F86 F 0.65232(16) 0.77523(16) 0.31660(12) 0.0556(6) Uani 1 1 d . . .
C86 C 0.5856(2) 0.7224(3) 0.35272(18) 0.0411(8) Uani 1 1 d . . .
C91 C 0.5543(3) 0.5794(2) 0.21648(18) 0.0395(8) Uani 1 1 d . . .
F92 F 0.40481(15) 0.67745(15) 0.24665(12) 0.0541(5) Uani 1 1 d . . .
C92 C 0.4545(3) 0.6184(2) 0.20760(19) 0.0418(8) Uani 1 1 d . . .
F93 F 0.30045(18) 0.63941(18) 0.15515(14) 0.0708(7) Uani 1 1 d . . .
C93 C 0.3981(3) 0.6011(3) 0.1594(2) 0.0496(9) Uani 1 1 d . . .
F94 F 0.3867(2) 0.5261(2) 0.07044(14) 0.0801(8) Uani 1 1 d . . .
C94 C 0.4407(3) 0.5443(3) 0.1163(2) 0.0533(10) Uani 1 1 d . . .
F95 F 0.5848(2) 0.4524(2) 0.07781(14) 0.0821(8) Uani 1 1 d . . .
C95 C 0.5404(3) 0.5072(3) 0.1206(2) 0.0553(10) Uani 1 1 d . . .
F96 F 0.69179(16) 0.48708(17) 0.17049(12) 0.0579(6) Uani 1 1 d . . .
C96 C 0.5940(3) 0.5270(3) 0.16850(19) 0.0454(8) Uani 1 1 d . . .
C101 C 0.6873(2) 0.4832(2) 0.32392(17) 0.0386(7) Uani 1 1 d . . .
F102 F 0.59668(15) 0.37788(14) 0.29466(12) 0.0516(5) Uani 1 1 d . . .
C102 C 0.6682(3) 0.3900(3) 0.33179(19) 0.0435(8) Uani 1 1 d . . .
F103 F 0.69332(18) 0.21564(15) 0.38256(13) 0.0653(6) Uani 1 1 d . . .
C103 C 0.7176(3) 0.3030(3) 0.3776(2) 0.0494(9) Uani 1 1 d . . .
F104 F 0.83991(19) 0.22145(19) 0.46443(14) 0.0797(8) Uani 1 1 d . . .
C104 C 0.7894(3) 0.3059(3) 0.4193(2) 0.0563(11) Uani 1 1 d . . .
F105 F 0.88217(18) 0.4005(2) 0.45646(13) 0.0777(8) Uani 1 1 d . . .
C105 C 0.8111(3) 0.3958(3) 0.4161(2) 0.0548(10) Uani 1 1 d . . .
F106 F 0.78324(16) 0.56817(17) 0.36908(12) 0.0577(6) Uani 1 1 d . . .
C106 C 0.7593(3) 0.4812(3) 0.36968(19) 0.0465(8) Uani 1 1 d . . .
C111 C 0.7041(3) 0.6582(3) 0.22199(18) 0.0413(8) Uani 1 1 d . . .
F112 F 0.84968(16) 0.53044(17) 0.23753(12) 0.0622(6) Uani 1 1 d . . .
C112 C 0.8037(3) 0.6256(3) 0.20904(19) 0.0485(9) Uani 1 1 d . . .
F113 F 0.95930(19) 0.6503(2) 0.15699(16) 0.0899(9) Uani 1 1 d . . .
C113 C 0.8631(3) 0.6865(4) 0.1662(2) 0.0613(11) Uani 1 1 d . . .
F114 F 0.8814(2) 0.8449(2) 0.09300(15) 0.0914(9) Uani 1 1 d . . .
C114 C 0.8231(4) 0.7839(3) 0.1331(2) 0.0622(11) Uani 1 1 d . . .
F115 F 0.6840(2) 0.91471(17) 0.10839(13) 0.0749(7) Uani 1 1 d . . .
C115 C 0.7248(3) 0.8194(3) 0.1415(2) 0.0561(10) Uani 1 1 d . . .
F116 F 0.57102(16) 0.79508(15) 0.18978(12) 0.0541(5) Uani 1 1 d . . .
C116 C 0.6681(3) 0.7564(3) 0.18398(19) 0.0448(8) Uani 1 1 d . . .
C121 C 1.1023(14) 0.6326(13) 0.3023(10) 0.168(7) Uani 0.561(15) 1 d PDU A 1
H12A H 1.0663 0.7017 0.2859 0.202 Uiso 0.561(15) 1 calc PR A 1
H12B H 1.1327 0.6141 0.2603 0.202 Uiso 0.561(15) 1 calc PR A 1
C122 C 1.1882(11) 0.6275(10) 0.3537(8) 0.108(4) Uani 0.561(15) 1 d PDU A 1
H12C H 1.2470 0.6482 0.3281 0.129 Uiso 0.561(15) 1 calc PR A 1
H12D H 1.1661 0.6624 0.3898 0.129 Uiso 0.561(15) 1 calc PR A 1
C123 C 1.1985(13) 0.5160(12) 0.3823(12) 0.146(7) Uani 0.561(15) 1 d PDU A 1
H12E H 1.2390 0.4882 0.4250 0.175 Uiso 0.561(15) 1 calc PR A 1
H12F H 1.2262 0.4827 0.3462 0.175 Uiso 0.561(15) 1 calc PR A 1
C124 C 1.0892(14) 0.5093(17) 0.3997(14) 0.153(6) Uani 0.561(15) 1 d PDU A 1
H12G H 1.0802 0.4407 0.4104 0.183 Uiso 0.561(15) 1 calc PR A 1
H12H H 1.0647 0.5347 0.4402 0.183 Uiso 0.561(15) 1 calc PR A 1
C125 C 1.0377(10) 0.5752(11) 0.3311(11) 0.122(5) Uani 0.561(15) 1 d PDU A 1
H12I H 1.0277 0.5359 0.3003 0.146 Uiso 0.561(15) 1 calc PR A 1
H12J H 0.9741 0.6144 0.3410 0.146 Uiso 0.561(15) 1 calc PR A 1
C126 C 1.0909(15) 0.6407(17) 0.3358(18) 0.197(9) Uani 0.439(15) 1 d PDU A 2
H12K H 1.0873 0.6977 0.3540 0.236 Uiso 0.439(15) 1 calc PR A 2
H12L H 1.0614 0.6666 0.2885 0.236 Uiso 0.439(15) 1 calc PR A 2
C127 C 1.2034(13) 0.5954(16) 0.3258(11) 0.122(6) Uani 0.439(15) 1 d PDU A 2
H12M H 1.2155 0.5602 0.2894 0.146 Uiso 0.439(15) 1 calc PR A 2
H12N H 1.2458 0.6442 0.3173 0.146 Uiso 0.439(15) 1 calc PR A 2
C128 C 1.2086(14) 0.5269(18) 0.4007(12) 0.132(7) Uani 0.439(15) 1 d PDU A 2
H12O H 1.2084 0.5632 0.4356 0.158 Uiso 0.439(15) 1 calc PR A 2
H12P H 1.2673 0.4735 0.4071 0.158 Uiso 0.439(15) 1 calc PR A 2
C129 C 1.1149(14) 0.4863(14) 0.4068(16) 0.122(6) Uani 0.439(15) 1 d PDU A 2
H12Q H 1.1008 0.4513 0.4564 0.147 Uiso 0.439(15) 1 calc PR A 2
H12R H 1.1198 0.4409 0.3776 0.147 Uiso 0.439(15) 1 calc PR A 2
C130 C 1.0348(10) 0.5817(12) 0.3782(11) 0.104(6) Uani 0.439(15) 1 d PDU A 2
H13A H 0.9844 0.5699 0.3515 0.124 Uiso 0.439(15) 1 calc PR A 2
H13B H 1.0033 0.6085 0.4167 0.124 Uiso 0.439(15) 1 calc PR A 2

loop_
_atom_site_aniso_label
_atom_site_aniso_U_11
_atom_site_aniso_U_22
_atom_site_aniso_U_33
_atom_site_aniso_U_23
_atom_site_aniso_U_13
_atom_site_aniso_U_12
Zr1 0.02625(16) 0.04470(19) 0.02942(16) -0.00300(13) -0.00487(11) -0.00898(13)
P1 0.0280(4) 0.0379(4) 0.0330(4) -0.0092(3) -0.0027(3) -0.0069(3)
B1 0.040(2) 0.039(2) 0.040(2) -0.0140(17) 0.0019(16) -0.0093(17)
O1 0.0334(12) 0.0534(14) 0.0315(12) -0.0036(10) -0.0011(9) -0.0095(10)
C1 0.0275(15) 0.0386(17) 0.0338(17) -0.0090(13) -0.0035(12) -0.0051(13)
C2 0.0328(16) 0.0370(17) 0.0365(17) -0.0080(14) -0.0045(13) -0.0022(14)
C3 0.043(2) 0.067(2) 0.0380(19) -0.0055(17) -0.0029(15) -0.0196(18)
C4 0.0330(16) 0.0377(17) 0.0349(17) -0.0075(14) -0.0053(13) -0.0060(14)
C5 0.0378(17) 0.0448(19) 0.0295(16) -0.0089(14) -0.0015(13) -0.0102(15)
C6 0.0368(17) 0.0384(17) 0.0319(17) -0.0076(13) -0.0001(13) -0.0098(14)
C11 0.050(2) 0.061(2) 0.044(2) -0.0168(18) -0.0128(16) -0.0146(18)
C12 0.051(2) 0.054(2) 0.0339(18) -0.0113(16) -0.0039(15) -0.0127(17)
C13 0.0374(18) 0.0471(19) 0.0395(18) -0.0179(15) -0.0074(14) -0.0087(15)
C14 0.047(2) 0.0417(19) 0.0417(19) -0.0097(15) -0.0076(15) -0.0115(16)
C15 0.0401(19) 0.057(2) 0.050(2) -0.0172(17) -0.0058(16) -0.0193(17)
C16 0.0289(17) 0.059(2) 0.056(2) 0.0072(18) -0.0137(16) -0.0083(16)
C17 0.0313(17) 0.054(2) 0.044(2) 0.0059(16) -0.0106(15) -0.0082(16)
C18 0.0295(17) 0.0420(19) 0.051(2) 0.0036(16) -0.0063(15) -0.0003(15)
C19 0.0311(18) 0.050(2) 0.050(2) -0.0019(17) 0.0010(15) 0.0062(16)
C20 0.0254(17) 0.061(2) 0.054(2) 0.0070(18) -0.0041(15) -0.0012(16)
C21 0.073(3) 0.095(3) 0.055(3) -0.021(2) -0.028(2) -0.019(3)
C22 0.070(3) 0.077(3) 0.040(2) -0.017(2) 0.0054(19) -0.018(2)
C23 0.0402(19) 0.055(2) 0.049(2) -0.0225(17) -0.0042(16) -0.0040(17)
C24 0.058(2) 0.046(2) 0.046(2) -0.0058(16) -0.0087(17) -0.0173(18)
C25 0.050(2) 0.074(3) 0.071(3) -0.012(2) -0.009(2) -0.031(2)
C26 0.040(2) 0.076(3) 0.072(3) 0.007(2) -0.0220(19) -0.018(2)
C27 0.049(2) 0.071(3) 0.038(2) 0.0118(18) -0.0148(17) -0.018(2)
C28 0.045(2) 0.049(2) 0.059(2) 0.0017(18) -0.0104(18) -0.0055(17)
C29 0.058(3) 0.063(3) 0.061(3) -0.012(2) 0.009(2) 0.004(2)
C30 0.034(2) 0.086(3) 0.070(3) 0.008(2) 0.0051(19) -0.010(2)
C31 0.0375(18) 0.0440(19) 0.0357(18) -0.0054(14) -0.0006(14) -0.0144(15)
C32 0.0393(19) 0.054(2) 0.061(2) -0.0223(18) 0.0084(17) -0.0188(17)
C33 0.041(2) 0.074(3) 0.079(3) -0.029(2) 0.009(2) -0.025(2)
C34 0.056(3) 0.077(3) 0.085(3) -0.023(3) 0.005(2) -0.038(2)
C35 0.078(3) 0.058(3) 0.130(5) -0.040(3) -0.001(3) -0.030(3)
C36 0.054(2) 0.049(2) 0.104(4) -0.032(2) 0.001(2) -0.011(2)
C41 0.0309(16) 0.0409(18) 0.0369(17) -0.0051(14) -0.0030(13) -0.0108(14)
C42 0.0366(18) 0.0429(19) 0.048(2) -0.0104(16) -0.0037(15) -0.0104(15)
C43 0.0365(19) 0.052(2) 0.068(3) -0.0072(19) -0.0018(18) -0.0018(17)
C44 0.0312(19) 0.072(3) 0.073(3) -0.003(2) -0.0097(18) -0.018(2)
C45 0.046(2) 0.074(3) 0.078(3) -0.020(2) -0.015(2) -0.030(2)
C46 0.043(2) 0.049(2) 0.054(2) -0.0177(17) -0.0023(16) -0.0174(17)
C51 0.0356(17) 0.0391(18) 0.0410(19) -0.0104(15) -0.0011(14) -0.0057(14)
C52 0.146(5) 0.041(2) 0.044(2) -0.0147(19) -0.007(3) 0.008(3)
C53 0.149(5) 0.060(3) 0.045(2) -0.023(2) -0.004(3) -0.003(3)
C54 0.079(3) 0.053(3) 0.074(3) -0.031(2) 0.003(2) 0.001(2)
C55 0.162(6) 0.048(3) 0.067(3) -0.013(2) -0.002(3) 0.029(3)
C56 0.117(4) 0.056(3) 0.049(3) -0.015(2) -0.002(3) 0.023(3)
C61 0.0321(17) 0.0424(19) 0.0371(18) -0.0028(14) -0.0047(14) -0.0067(14)
C62 0.046(2) 0.050(2) 0.046(2) -0.0084(17) -0.0092(16) -0.0051(17)
C63 0.055(2) 0.050(2) 0.055(2) -0.0086(18) -0.0078(19) 0.0053(18)
C64 0.045(2) 0.061(3) 0.054(2) 0.003(2) -0.0156(18) 0.0025(19)
C65 0.069(3) 0.073(3) 0.050(2) -0.011(2) -0.028(2) -0.007(2)
C66 0.065(3) 0.053(2) 0.047(2) -0.0153(18) -0.0211(19) -0.0017(19)
C71 0.0333(17) 0.0435(19) 0.0362(18) -0.0060(14) -0.0020(13) -0.0088(14)
C72 0.045(2) 0.057(2) 0.047(2) -0.0175(18) 0.0057(16) -0.0164(18)
C73 0.059(2) 0.072(3) 0.053(2) -0.023(2) 0.0145(19) -0.014(2)
C74 0.045(2) 0.085(3) 0.051(2) -0.007(2) 0.0102(18) -0.017(2)
C75 0.048(2) 0.074(3) 0.054(2) -0.008(2) 0.0014(18) -0.029(2)
C76 0.048(2) 0.060(2) 0.042(2) -0.0123(17) 0.0014(16) -0.0203(18)
C81 0.0357(17) 0.0424(18) 0.0356(17) -0.0128(14) 0.0011(14) -0.0050(14)
F82 0.0514(12) 0.0480(12) 0.0618(14) -0.0175(10) 0.0101(10) -0.0188(10)
C82 0.0375(18) 0.0386(18) 0.046(2) -0.0105(15) -0.0022(15) -0.0063(15)
F83 0.0592(14) 0.0769(16) 0.0590(14) -0.0144(12) 0.0235(11) -0.0201(12)
C83 0.0399(19) 0.056(2) 0.0396(19) -0.0087(17) 0.0060(15) -0.0016(17)
F84 0.0759(17) 0.0928(19) 0.0533(14) -0.0375(13) 0.0162(12) -0.0094(14)
C84 0.046(2) 0.063(2) 0.0347(19) -0.0205(17) 0.0019(15) 0.0023(18)
F85 0.0669(14) 0.0665(14) 0.0590(14) -0.0380(12) -0.0061(11) -0.0116(12)
C85 0.045(2) 0.050(2) 0.044(2) -0.0224(17) -0.0089(16) -0.0025(17)
F86 0.0630(14) 0.0647(14) 0.0576(13) -0.0332(11) 0.0134(11) -0.0349(11)
C86 0.0407(18) 0.050(2) 0.0371(18) -0.0172(15) 0.0013(14) -0.0135(16)
C91 0.048(2) 0.0340(17) 0.0394(18) -0.0114(14) 0.0014(15) -0.0135(15)
F92 0.0464(12) 0.0519(12) 0.0669(14) -0.0282(11) -0.0116(10) 0.0030(10)
C92 0.048(2) 0.0334(17) 0.046(2) -0.0145(15) -0.0017(16) -0.0074(15)
F93 0.0581(15) 0.0705(16) 0.0849(18) -0.0248(13) -0.0287(13) -0.0021(12)
C93 0.050(2) 0.0398(19) 0.057(2) -0.0067(17) -0.0156(18) -0.0086(17)
F94 0.103(2) 0.0855(18) 0.0666(16) -0.0305(14) -0.0286(15) -0.0293(16)
C94 0.076(3) 0.047(2) 0.044(2) -0.0150(17) -0.0138(19) -0.020(2)
F95 0.105(2) 0.0918(19) 0.0669(17) -0.0532(15) 0.0009(15) -0.0158(16)
C95 0.081(3) 0.046(2) 0.044(2) -0.0202(17) 0.000(2) -0.015(2)
F96 0.0585(14) 0.0628(14) 0.0570(14) -0.0313(11) 0.0081(11) -0.0060(11)
C96 0.052(2) 0.0404(19) 0.045(2) -0.0136(16) -0.0018(16) -0.0087(16)
C101 0.0352(17) 0.0424(19) 0.0357(17) -0.0090(14) 0.0065(14) -0.0087(14)
F102 0.0540(12) 0.0409(11) 0.0611(13) -0.0133(10) -0.0007(10) -0.0141(10)
C102 0.0389(18) 0.045(2) 0.0429(19) -0.0106(16) 0.0093(15) -0.0068(15)
F103 0.0730(16) 0.0368(12) 0.0736(16) -0.0048(11) 0.0184(12) -0.0082(11)
C103 0.044(2) 0.044(2) 0.052(2) -0.0082(17) 0.0134(17) -0.0058(17)
F104 0.0654(16) 0.0718(17) 0.0685(16) 0.0163(13) -0.0036(13) 0.0052(13)
C104 0.045(2) 0.051(2) 0.051(2) 0.0059(18) 0.0107(18) 0.0025(18)
F105 0.0589(15) 0.102(2) 0.0619(16) -0.0060(14) -0.0202(12) -0.0128(14)
C105 0.0375(19) 0.075(3) 0.044(2) -0.0088(19) -0.0009(16) -0.0053(19)
F106 0.0530(13) 0.0667(14) 0.0568(14) -0.0178(11) -0.0061(10) -0.0181(11)
C106 0.0383(19) 0.054(2) 0.046(2) -0.0111(17) 0.0070(15) -0.0144(17)
C111 0.047(2) 0.0426(19) 0.0376(18) -0.0148(15) 0.0042(15) -0.0140(16)
F112 0.0476(12) 0.0622(15) 0.0645(15) -0.0102(12) 0.0115(11) -0.0017(11)
C112 0.052(2) 0.052(2) 0.041(2) -0.0112(17) 0.0078(16) -0.0149(18)
F113 0.0556(15) 0.121(2) 0.084(2) -0.0184(17) 0.0298(14) -0.0261(16)
C113 0.054(2) 0.081(3) 0.056(2) -0.025(2) 0.0188(19) -0.028(2)
F114 0.111(2) 0.097(2) 0.0707(18) -0.0084(15) 0.0301(16) -0.0636(18)
C114 0.078(3) 0.074(3) 0.042(2) -0.015(2) 0.017(2) -0.040(3)
F115 0.118(2) 0.0441(13) 0.0618(15) -0.0043(11) -0.0023(14) -0.0307(14)
C115 0.088(3) 0.042(2) 0.041(2) -0.0073(17) 0.000(2) -0.027(2)
F116 0.0599(14) 0.0411(11) 0.0583(13) -0.0132(10) -0.0031(10) -0.0049(10)
C116 0.053(2) 0.045(2) 0.0408(19) -0.0171(16) 0.0043(16) -0.0149(17)
C121 0.179(10) 0.151(9) 0.154(10) -0.021(7) 0.000(8) -0.021(8)
C122 0.105(7) 0.118(7) 0.124(8) -0.043(6) 0.010(6) -0.064(6)
C123 0.142(9) 0.146(9) 0.152(10) -0.059(7) -0.018(7) -0.009(7)
C124 0.172(10) 0.135(9) 0.170(9) -0.051(7) 0.003(8) -0.062(8)
C125 0.101(8) 0.139(9) 0.145(10) -0.053(7) -0.020(7) -0.041(6)
C126 0.198(12) 0.171(11) 0.196(12) -0.030(8) -0.001(9) -0.020(9)
C127 0.113(8) 0.128(9) 0.130(10) -0.035(7) 0.025(7) -0.047(7)
C128 0.124(9) 0.146(10) 0.139(10) -0.065(7) -0.027(7) -0.016(7)
C129 0.129(10) 0.108(9) 0.142(9) -0.040(7) -0.007(8) -0.042(8)
C130 0.065(7) 0.125(9) 0.103(9) -0.012(7) 0.009(7) -0.015(6)

loop_
_atom_type_symbol
_atom_type_description
_atom_type_scat_dispersion_real
_atom_type_scat_dispersion_imag
_atom_type_scat_source
C C 0.0033 0.0016 'International Tables Vol C Tables 4.2.6.8 and 6.1.1.4'
H H 0.0000 0.0000 'International Tables Vol C Tables 4.2.6.8 and 6.1.1.4'
B B 0.0013 0.0007 'International Tables Vol C Tables 4.2.6.8 and 6.1.1.4'
O O 0.0106 0.0060 'International Tables Vol C Tables 4.2.6.8 and 6.1.1.4'
F F 0.0171 0.0103 'International Tables Vol C Tables 4.2.6.8 and 6.1.1.4'
P P 0.1023 0.0942 'International Tables Vol C Tables 4.2.6.8 and 6.1.1.4'
Zr Zr -2.9673 0.5597 'International Tables Vol C Tables 4.2.6.8 and 6.1.1.4'

loop_
_geom_angle_atom_site_label_1
_geom_angle_atom_site_label_2
_geom_angle_atom_site_label_3
_geom_angle
O1 Zr1 C1 89.47(10)
O1 Zr1 C15 90.44(11)
C1 Zr1 C15 133.28(11)
O1 Zr1 C20 82.21(11)
C1 Zr1 C20 125.08(12)
C15 Zr1 C20 101.13(13)
O1 Zr1 C16 111.85(11)
C1 Zr1 C16 133.75(11)
C15 Zr1 C16 88.79(13)
C20 Zr1 C16 32.00(13)
O1 Zr1 C14 77.73(11)
C1 Zr1 C14 102.81(11)
C15 Zr1 C14 32.41(11)
C20 Zr1 C14 127.53(12)
C16 Zr1 C14 121.17(12)
O1 Zr1 C17 133.03(11)
C1 Zr1 C17 103.99(11)
C15 Zr1 C17 109.70(12)
C20 Zr1 C17 53.05(12)
C16 Zr1 C17 32.11(11)
C14 Zr1 C17 138.64(12)
O1 Zr1 C19 81.79(11)
C1 Zr1 C19 93.39(11)
C15 Zr1 C19 132.75(12)
C20 Zr1 C19 31.72(13)
C16 Zr1 C19 52.86(13)
C14 Zr1 C19 153.61(12)
C17 Zr1 C19 53.10(12)
O1 Zr1 C13 100.35(10)
C1 Zr1 C13 81.01(10)
C15 Zr1 C13 53.13(11)
C20 Zr1 C13 153.91(12)
C16 Zr1 C13 130.28(12)
C14 Zr1 C13 31.78(11)
C17 Zr1 C13 125.91(12)
C19 Zr1 C13 173.95(11)
O1 Zr1 C18 111.21(11)
C1 Zr1 C18 81.69(10)
C15 Zr1 C18 140.24(12)
C20 Zr1 C18 52.56(12)
C16 Zr1 C18 52.68(12)
C14 Zr1 C18 170.24(12)
C17 Zr1 C18 31.89(12)
C19 Zr1 C18 31.93(11)
C13 Zr1 C18 143.65(11)
O1 Zr1 C11 122.10(11)
C1 Zr1 C11 124.76(11)
C15 Zr1 C11 31.69(12)
C20 Zr1 C11 104.77(13)
C16 Zr1 C11 78.82(13)
C14 Zr1 C11 52.15(11)
C17 Zr1 C11 86.61(12)
C19 Zr1 C11 131.68(12)
C13 Zr1 C11 51.77(11)
C18 Zr1 C11 118.17(12)
O1 Zr1 C12 129.41(10)
C1 Zr1 C12 93.94(11)
C15 Zr1 C12 52.51(12)
C20 Zr1 C12 132.12(13)
C16 Zr1 C12 101.54(13)
C14 Zr1 C12 52.29(11)
C17 Zr1 C12 94.87(12)
C19 Zr1 C12 147.96(11)
C13 Zr1 C12 31.58(10)
C18 Zr1 C12 119.24(12)
C11 Zr1 C12 30.82(11)
C41 P1 C51 105.77(16)
C41 P1 C1 116.23(15)
C51 P1 C1 111.45(15)
C41 P1 C4 104.65(14)
C51 P1 C4 110.11(15)
C1 P1 C4 108.36(14)
C91 B1 C101 112.9(3)
C91 B1 C81 113.1(3)
C101 B1 C81 101.6(3)
C91 B1 C111 104.0(3)
C101 B1 C111 112.0(3)
C81 B1 C111 113.7(3)
C6 O1 Zr1 162.4(2)
C2 C1 P1 117.1(2)
C2 C1 Zr1 121.0(2)
P1 C1 Zr1 121.93(15)
C1 C2 C31 130.4(3)
C1 C2 C3 121.4(3)
C31 C2 C3 108.2(3)
C2 C3 H3A 109.5
C2 C3 H3B 109.5
H3A C3 H3B 109.5
C2 C3 H3C 109.5
H3A C3 H3C 109.5
H3B C3 H3C 109.5
C5 C4 C61 111.4(3)
C5 C4 P1 113.2(2)
C61 C4 P1 116.3(2)
C5 C4 H4 104.9
C61 C4 H4 104.9
P1 C4 H4 104.9
C6 C5 C4 122.5(3)
C6 C5 H5 118.7
C4 C5 H5 118.7
C5 C6 O1 121.0(3)
C5 C6 C71 121.6(3)
O1 C6 C71 117.4(3)
C12 C11 C15 108.8(3)
C12 C11 C21 122.5(4)
C15 C11 C21 126.2(4)
C12 C11 Zr1 74.6(2)
C15 C11 Zr1 70.3(2)
C21 C11 Zr1 135.4(3)
C11 C12 C13 107.9(3)
C11 C12 C22 123.7(3)
C13 C12 C22 125.5(3)
C11 C12 Zr1 74.5(2)
C13 C12 Zr1 72.7(2)
C22 C12 Zr1 133.8(3)
C14 C13 C12 107.8(3)
C14 C13 C23 126.7(3)
C12 C13 C23 124.1(3)
C14 C13 Zr1 72.9(2)
C12 C13 Zr1 75.7(2)
C23 C13 Zr1 127.7(2)
C13 C14 C15 108.0(3)
C13 C14 C24 127.9(3)
C15 C14 C24 123.7(3)
C13 C14 Zr1 75.3(2)
C15 C14 Zr1 72.6(2)
C24 C14 Zr1 123.9(2)
C11 C15 C14 107.3(3)
C11 C15 C25 126.9(3)
C14 C15 C25 124.9(3)
C11 C15 Zr1 78.0(2)
C14 C15 Zr1 75.0(2)
C25 C15 Zr1 121.9(3)
C20 C16 C17 107.9(4)
C20 C16 C26 123.5(3)
C17 C16 C26 125.5(4)
C20 C16 Zr1 73.62(19)
C17 C16 Zr1 74.26(19)
C26 C16 Zr1 133.6(3)
C16 C17 C18 107.6(3)
C16 C17 C27 125.0(4)
C18 C17 C27 126.2(3)
C16 C17 Zr1 73.63(19)
C18 C17 Zr1 75.40(19)
C27 C17 Zr1 126.3(3)
C17 C18 C19 107.9(3)
C17 C18 C28 126.1(3)
C19 C18 C28 124.3(4)
C17 C18 Zr1 72.7(2)
C19 C18 Zr1 73.2(2)
C28 C18 Zr1 131.4(2)
C20 C19 C18 107.6(3)
C20 C19 C29 125.0(4)
C18 C19 C29 127.0(4)
C20 C19 Zr1 72.9(2)
C18 C19 Zr1 74.9(2)
C29 C19 Zr1 124.0(2)
C19 C20 C16 109.0(3)
C19 C20 C30 126.4(4)
C16 C20 C30 124.0(4)
C19 C20 Zr1 75.33(19)
C16 C20 Zr1 74.4(2)
C30 C20 Zr1 123.7(3)
C11 C21 H21A 109.5
C11 C21 H21B 109.5
H21A C21 H21B 109.5
C11 C21 H21C 109.5
H21A C21 H21C 109.5
H21B C21 H21C 109.5
C12 C22 H22A 109.5
C12 C22 H22B 109.5
H22A C22 H22B 109.5
C12 C22 H22C 109.5
H22A C22 H22C 109.5
H22B C22 H22C 109.5
C13 C23 H23A 109.5
C13 C23 H23B 109.5
H23A C23 H23B 109.5
C13 C23 H23C 109.5
H23A C23 H23C 109.5
H23B C23 H23C 109.5
C14 C24 H24A 109.5
C14 C24 H24B 109.5
H24A C24 H24B 109.5
C14 C24 H24C 109.5
H24A C24 H24C 109.5
H24B C24 H24C 109.5
C15 C25 H25A 109.5
C15 C25 H25B 109.5
H25A C25 H25B 109.5
C15 C25 H25C 109.5
H25A C25 H25C 109.5
H25B C25 H25C 109.5
C16 C26 H26A 109.5
C16 C26 H26B 109.5
H26A C26 H26B 109.5
C16 C26 H26C 109.5
H26A C26 H26C 109.5
H26B C26 H26C 109.5
C17 C27 H27A 109.5
C17 C27 H27B 109.5
H27A C27 H27B 109.5
C17 C27 H27C 109.5
H27A C27 H27C 109.5
H27B C27 H27C 109.5
C18 C28 H28A 109.5
C18 C28 H28B 109.5
H28A C28 H28B 109.5
C18 C28 H28C 109.5
H28A C28 H28C 109.5
H28B C28 H28C 109.5
C19 C29 H29A 109.5
C19 C29 H29B 109.5
H29A C29 H29B 109.5
C19 C29 H29C 109.5
H29A C29 H29C 109.5
H29B C29 H29C 109.5
C20 C30 H30A 109.5
C20 C30 H30B 109.5
H30A C30 H30B 109.5
C20 C30 H30C 109.5
H30A C30 H30C 109.5
H30B C30 H30C 109.5
C36 C31 C32 117.3(3)
C36 C31 C2 122.4(3)
C32 C31 C2 119.9(3)
C33 C32 C31 121.3(4)
C33 C32 H32 119.4
C31 C32 H32 119.4
C34 C33 C32 120.6(4)
C34 C33 H33 119.7
C32 C33 H33 119.7
C33 C34 C35 119.3(4)
C33 C34 H34 120.4
C35 C34 H34 120.4
C34 C35 C36 120.7(4)
C34 C35 H35 119.7
C36 C35 H35 119.7
C31 C36 C35 120.8(4)
C31 C36 H36 119.6
C35 C36 H36 119.6
C42 C41 C46 119.0(3)
C42 C41 P1 118.9(2)
C46 C41 P1 121.9(3)
C43 C42 C41 120.5(3)
C43 C42 H42 119.7
C41 C42 H42 119.7
C44 C43 C42 119.6(4)
C44 C43 H43 120.2
C42 C43 H43 120.2
C45 C44 C43 120.6(4)
C45 C44 H44 119.7
C43 C44 H44 119.7
C44 C45 C46 120.7(4)
C44 C45 H45 119.6
C46 C45 H45 119.7
C45 C46 C41 119.6(4)
C45 C46 H46 120.2
C41 C46 H46 120.2
C56 C51 C52 116.9(4)
C56 C51 P1 120.1(3)
C52 C51 P1 122.9(3)
C51 C52 C53 121.4(4)
C51 C52 H52 119.3
C53 C52 H52 119.3
C54 C53 C52 120.8(4)
C54 C53 H53 119.6
C52 C53 H53 119.6
C53 C54 C55 118.7(4)
C53 C54 H54 120.7
C55 C54 H54 120.7
C54 C55 C56 121.1(4)
C54 C55 H55 119.4
C56 C55 H55 119.4
C51 C56 C55 121.1(4)
C51 C56 H56 119.5
C55 C56 H56 119.5
C62 C61 C66 117.6(3)
C62 C61 C4 119.2(3)
C66 C61 C4 123.2(3)
C61 C62 C63 121.7(4)
C61 C62 H62 119.1
C63 C62 H62 119.1
C64 C63 C62 119.7(4)
C64 C63 H63 120.1
C62 C63 H63 120.1
C63 C64 C65 119.8(3)
C63 C64 H64 120.1
C65 C64 H64 120.1
C64 C65 C66 120.1(4)
C64 C65 H65 119.9
C66 C65 H65 119.9
C61 C66 C65 121.0(4)
C61 C66 H66 119.5
C65 C66 H66 119.5
C72 C71 C76 119.1(3)
C72 C71 C6 120.6(3)
C76 C71 C6 120.3(3)
C71 C72 C73 120.5(4)
C71 C72 H72 119.8
C73 C72 H72 119.8
C74 C73 C72 119.9(4)
C74 C73 H73 120.0
C72 C73 H73 120.0
C75 C74 C73 120.0(4)
C75 C74 H74 120.0
C73 C74 H74 120.0
C74 C75 C76 120.4(4)
C74 C75 H75 119.8
C76 C75 H75 119.8
C75 C76 C71 120.0(4)
C75 C76 H76 120.0
C71 C76 H76 120.0
C86 C81 C82 113.0(3)
C86 C81 B1 127.2(3)
C82 C81 B1 119.2(3)
F82 C82 C83 116.1(3)
F82 C82 C81 118.9(3)
C83 C82 C81 125.0(3)
F83 C83 C82 121.3(4)
F83 C83 C84 120.0(3)
C82 C83 C84 118.8(3)
F84 C84 C85 120.5(4)
F84 C84 C83 120.1(3)
C85 C84 C83 119.4(3)
F85 C85 C84 119.8(3)
F85 C85 C86 120.3(3)
C84 C85 C86 119.9(3)
F86 C86 C85 114.7(3)
F86 C86 C81 121.4(3)
C85 C86 C81 123.9(3)
C92 C91 C96 113.0(3)
C92 C91 B1 128.1(3)
C96 C91 B1 118.8(3)
F92 C92 C91 121.1(3)
F92 C92 C93 115.2(3)
C91 C92 C93 123.7(3)
F93 C93 C94 119.4(3)
F93 C93 C92 120.3(4)
C94 C93 C92 120.3(4)
F94 C94 C93 120.7(4)
F94 C94 C95 120.7(4)
C93 C94 C95 118.6(3)
F95 C95 C94 119.9(4)
F95 C95 C96 120.7(4)
C94 C95 C96 119.4(4)
F96 C96 C95 116.3(3)
F96 C96 C91 118.8(3)
C95 C96 C91 124.9(4)
C102 C101 C106 112.9(3)
C102 C101 B1 127.2(3)
C106 C101 B1 119.6(3)
F102 C102 C103 114.3(3)
F102 C102 C101 121.4(3)
C103 C102 C101 124.3(4)
F103 C103 C104 119.9(3)
F103 C103 C102 120.3(4)
C104 C103 C102 119.8(4)
F104 C104 C103 121.1(4)
F104 C104 C105 119.3(4)
C103 C104 C105 119.6(3)
F105 C105 C104 120.7(4)
F105 C105 C106 120.7(4)
C104 C105 C106 118.6(4)
F106 C106 C105 116.2(3)
F106 C106 C101 119.1(3)
C105 C106 C101 124.7(4)
C116 C111 C112 113.4(3)
C116 C111 B1 119.5(3)
C112 C111 B1 127.0(3)
F112 C112 C113 114.8(3)
F112 C112 C111 121.7(3)
C113 C112 C111 123.6(4)
F113 C113 C114 120.1(4)
F113 C113 C112 120.3(4)
C114 C113 C112 119.5(4)
F114 C114 C113 119.9(4)
F114 C114 C115 120.5(4)
C113 C114 C115 119.6(4)
F115 C115 C114 120.4(4)
F115 C115 C116 120.5(4)
C114 C115 C116 119.1(4)
F116 C116 C115 116.6(3)
F116 C116 C111 118.7(3)
C115 C116 C111 124.6(4)
C125 C121 C122 115.7(12)
C125 C121 H12A 108.4
C122 C121 H12A 108.4
C125 C121 H12B 108.4
C122 C121 H12B 108.4
H12A C121 H12B 107.4
C123 C122 C121 90.1(11)
C123 C122 H12C 113.6
C121 C122 H12C 113.6
C123 C122 H12D 113.6
C121 C122 H12D 113.6
H12C C122 H12D 110.9
C122 C123 C124 100.0(14)
C122 C123 H12E 111.8
C124 C123 H12E 111.8
C122 C123 H12F 111.8
C124 C123 H12F 111.8
H12E C123 H12F 109.5
C125 C124 C123 102.7(13)
C125 C124 H12G 111.2
C123 C124 H12G 111.2
C125 C124 H12H 111.2
C123 C124 H12H 111.2
H12G C124 H12H 109.1
C121 C125 C124 101.3(11)
C121 C125 H12I 111.5
C124 C125 H12I 111.5
C121 C125 H12J 111.5
C124 C125 H12J 111.5
H12I C125 H12J 109.3
C130 C126 C127 118.4(15)
C130 C126 H12K 107.7
C127 C126 H12K 107.7
C130 C126 H12L 107.7
C127 C126 H12L 107.7
H12K C126 H12L 107.1
C128 C127 C126 91.9(14)
C128 C127 H12M 113.3
C126 C127 H12M 113.3
C128 C127 H12N 113.3
C126 C127 H12N 113.3
H12M C127 H12N 110.6
C127 C128 C129 102.1(15)
C127 C128 H12O 111.3
C129 C128 H12O 111.3
C127 C128 H12P 111.3
C129 C128 H12P 111.3
H12O C128 H12P 109.2
C128 C129 C130 103.0(14)
C128 C129 H12Q 111.2
C130 C129 H12Q 111.2
C128 C129 H12R 111.2
C130 C129 H12R 111.2
H12Q C129 H12R 109.1
C126 C130 C129 99.6(12)
C126 C130 H13A 111.9
C129 C130 H13A 111.9
C126 C130 H13B 111.9
C129 C130 H13B 111.9
H13A C130 H13B 109.6

loop_
_geom_bond_atom_site_label_1
_geom_bond_atom_site_label_2
_geom_bond_distance
Zr1 O1 1.985(2)
Zr1 C1 2.487(3)
Zr1 C15 2.538(4)
Zr1 C20 2.555(3)
Zr1 C16 2.565(3)
Zr1 C14 2.568(3)
Zr1 C17 2.573(3)
Zr1 C19 2.586(4)
Zr1 C13 2.598(3)
Zr1 C18 2.608(3)
Zr1 C11 2.636(4)
Zr1 C12 2.637(4)
P1 C41 1.810(3)
P1 C51 1.812(3)
P1 C1 1.818(3)
P1 C4 1.882(3)
B1 C91 1.644(5)
B1 C101 1.657(5)
B1 C81 1.660(5)
B1 C111 1.660(5)
O1 C6 1.342(4)
C1 C2 1.353(4)
C2 C31 1.507(4)
C2 C3 1.511(5)
C3 H3A 0.9700
C3 H3B 0.9700
C3 H3C 0.9700
C4 C5 1.507(4)
C4 C61 1.535(4)
C4 H4 0.9900
C5 C6 1.335(4)
C5 H5 0.9400
C6 C71 1.499(4)
C11 C12 1.401(5)
C11 C15 1.416(5)
C11 C21 1.517(5)
C12 C13 1.425(5)
C12 C22 1.510(5)
C13 C14 1.415(5)
C13 C23 1.500(5)
C14 C15 1.425(5)
C14 C24 1.503(5)
C15 C25 1.513(5)
C16 C20 1.411(6)
C16 C17 1.421(5)
C16 C26 1.506(5)
C17 C18 1.424(5)
C17 C27 1.506(5)
C18 C19 1.428(5)
C18 C28 1.497(5)
C19 C20 1.405(6)
C19 C29 1.494(6)
C20 C30 1.517(5)
C21 H21A 0.9700
C21 H21B 0.9700
C21 H21C 0.9700
C22 H22A 0.9700
C22 H22B 0.9700
C22 H22C 0.9700
C23 H23A 0.9700
C23 H23B 0.9700
C23 H23C 0.9700
C24 H24A 0.9700
C24 H24B 0.9700
C24 H24C 0.9700
C25 H25A 0.9700
C25 H25B 0.9700
C25 H25C 0.9700
C26 H26A 0.9700
C26 H26B 0.9700
C26 H26C 0.9700
C27 H27A 0.9700
C27 H27B 0.9700
C27 H27C 0.9700
C28 H28A 0.9700
C28 H28B 0.9700
C28 H28C 0.9700
C29 H29A 0.9700
C29 H29B 0.9700
C29 H29C 0.9700
C30 H30A 0.9700
C30 H30B 0.9700
C30 H30C 0.9700
C31 C36 1.377(5)
C31 C32 1.388(5)
C32 C33 1.377(5)
C32 H32 0.9400
C33 C34 1.360(6)
C33 H33 0.9400
C34 C35 1.362(7)
C34 H34 0.9400
C35 C36 1.390(6)
C35 H35 0.9400
C36 H36 0.9400
C41 C42 1.390(5)
C41 C46 1.398(5)
C42 C43 1.387(5)
C42 H42 0.9400
C43 C44 1.377(6)
C43 H43 0.9400
C44 C45 1.364(6)
C44 H44 0.9400
C45 C46 1.384(5)
C45 H45 0.9400
C46 H46 0.9400
C51 C56 1.361(5)
C51 C52 1.366(5)
C52 C53 1.380(6)
C52 H52 0.9400
C53 C54 1.340(6)
C53 H53 0.9400
C54 C55 1.346(7)
C54 H54 0.9400
C55 C56 1.380(6)
C55 H55 0.9400
C56 H56 0.9400
C61 C62 1.382(5)
C61 C66 1.383(5)
C62 C63 1.388(5)
C62 H62 0.9400
C63 C64 1.367(6)
C63 H63 0.9400
C64 C65 1.374(6)
C64 H64 0.9400
C65 C66 1.391(5)
C65 H65 0.9400
C66 H66 0.9400
C71 C72 1.381(5)
C71 C76 1.391(5)
C72 C73 1.388(5)
C72 H72 0.9400
C73 C74 1.378(6)
C73 H73 0.9400
C74 C75 1.369(6)
C74 H74 0.9400
C75 C76 1.387(5)
C75 H75 0.9400
C76 H76 0.9400
C81 C86 1.389(5)
C81 C82 1.390(5)
F82 C82 1.356(4)
C82 C83 1.372(5)
F83 C83 1.342(4)
C83 C84 1.376(5)
F84 C84 1.348(4)
C84 C85 1.364(5)
F85 C85 1.352(4)
C85 C86 1.377(5)
F86 C86 1.349(4)
C91 C92 1.384(5)
C91 C96 1.388(5)
F92 C92 1.356(4)
C92 C93 1.387(5)
F93 C93 1.350(4)
C93 C94 1.363(6)
F94 C94 1.336(4)
C94 C95 1.374(6)
F95 C95 1.346(4)
C95 C96 1.375(5)
F96 C96 1.356(4)
C101 C102 1.386(5)
C101 C106 1.389(5)
F102 C102 1.349(4)
C102 C103 1.379(5)
F103 C103 1.345(4)
C103 C104 1.357(6)
F104 C104 1.357(4)
C104 C105 1.374(6)
F105 C105 1.341(4)
C105 C106 1.383(5)
F106 C106 1.360(4)
C111 C116 1.387(5)
C111 C112 1.392(5)
F112 C112 1.347(4)
C112 C113 1.385(5)
F113 C113 1.345(5)
C113 C114 1.367(6)
F114 C114 1.356(4)
C114 C115 1.367(6)
F115 C115 1.346(5)
C115 C116 1.375(5)
F116 C116 1.354(4)
C121 C125 1.330(16)
C121 C122 1.602(14)
C121 H12A 0.9800
C121 H12B 0.9800
C122 C123 1.511(14)
C122 H12C 0.9800
C122 H12D 0.9800
C123 C124 1.548(14)
C123 H12E 0.9800
C123 H12F 0.9800
C124 C125 1.525(15)
C124 H12G 0.9800
C124 H12H 0.9800
C125 H12I 0.9800
C125 H12J 0.9800
C126 C130 1.336(17)
C126 C127 1.580(15)
C126 H12K 0.9800
C126 H12L 0.9800
C127 C128 1.503(15)
C127 H12M 0.9800
C127 H12N 0.9800
C128 C129 1.522(15)
C128 H12O 0.9800
C128 H12P 0.9800
C129 C130 1.554(15)
C129 H12Q 0.9800
C129 H12R 0.9800
C130 H13A 0.9800
C130 H13B 0.9800

loop_
_geom_torsion_atom_site_label_1
_geom_torsion_atom_site_label_2
_geom_torsion_atom_site_label_3
_geom_torsion_atom_site_label_4
_geom_torsion
C1 Zr1 O1 C6 16.7(7)
C15 Zr1 O1 C6 150.0(7)
C20 Zr1 O1 C6 -108.8(7)
C16 Zr1 O1 C6 -121.1(7)
C14 Zr1 O1 C6 119.9(7)
C17 Zr1 O1 C6 -92.1(7)
C19 Zr1 O1 C6 -76.8(7)
C13 Zr1 O1 C6 97.5(7)
C18 Zr1 O1 C6 -64.2(7)
C11 Zr1 O1 C6 148.6(7)
C12 Zr1 O1 C6 111.4(7)
C41 P1 C1 C2 -29.7(3)
C51 P1 C1 C2 91.6(3)
C4 P1 C1 C2 -147.1(3)
C41 P1 C1 Zr1 149.74(16)
C51 P1 C1 Zr1 -88.99(19)
C4 P1 C1 Zr1 32.3(2)
O1 Zr1 C1 C2 -175.8(3)
C15 Zr1 C1 C2 94.1(3)
C20 Zr1 C1 C2 -95.7(3)
C16 Zr1 C1 C2 -55.3(3)
C14 Zr1 C1 C2 107.0(3)
C17 Zr1 C1 C2 -41.3(3)
C19 Zr1 C1 C2 -94.0(3)
C13 Zr1 C1 C2 83.7(3)
C18 Zr1 C1 C2 -64.2(3)
C11 Zr1 C1 C2 54.4(3)
C12 Zr1 C1 C2 54.8(3)
O1 Zr1 C1 P1 4.85(18)
C15 Zr1 C1 P1 -85.3(2)
C20 Zr1 C1 P1 84.9(2)
C16 Zr1 C1 P1 125.27(19)
C14 Zr1 C1 P1 -72.44(19)
C17 Zr1 C1 P1 139.35(18)
C19 Zr1 C1 P1 86.59(18)
C13 Zr1 C1 P1 -95.72(18)
C18 Zr1 C1 P1 116.37(19)
C11 Zr1 C1 P1 -124.98(18)
C12 Zr1 C1 P1 -124.63(18)
P1 C1 C2 C31 -3.9(5)
Zr1 C1 C2 C31 176.7(3)
P1 C1 C2 C3 175.4(3)
Zr1 C1 C2 C3 -4.0(4)
C41 P1 C4 C5 143.1(2)
C51 P1 C4 C5 29.8(3)
C1 P1 C4 C5 -92.3(2)
C41 P1 C4 C61 12.3(3)
C51 P1 C4 C61 -100.9(3)
C1 P1 C4 C61 137.0(2)
C61 C4 C5 C6 -149.5(3)
P1 C4 C5 C6 77.3(4)
C4 C5 C6 O1 -4.2(5)
C4 C5 C6 C71 173.5(3)
Zr1 O1 C6 C5 -45.7(9)
Zr1 O1 C6 C71 136.5(6)
O1 Zr1 C11 C12 -114.3(2)
C1 Zr1 C11 C12 0.7(3)
C15 Zr1 C11 C12 -117.0(3)
C20 Zr1 C11 C12 155.7(2)
C16 Zr1 C11 C12 136.8(2)
C14 Zr1 C11 C12 -77.9(2)
C17 Zr1 C11 C12 105.4(2)
C19 Zr1 C11 C12 136.3(2)
C13 Zr1 C11 C12 -37.2(2)
C18 Zr1 C11 C12 100.6(2)
O1 Zr1 C11 C15 2.7(3)
C1 Zr1 C11 C15 117.7(2)
C20 Zr1 C11 C15 -87.3(2)
C16 Zr1 C11 C15 -106.2(2)
C14 Zr1 C11 C15 39.1(2)
C17 Zr1 C11 C15 -137.6(2)
C19 Zr1 C11 C15 -106.7(2)
C13 Zr1 C11 C15 79.8(2)
C18 Zr1 C11 C15 -142.4(2)
C12 Zr1 C11 C15 117.0(3)
O1 Zr1 C11 C21 124.8(4)
C1 Zr1 C11 C21 -120.3(4)
C15 Zr1 C11 C21 122.1(5)
C20 Zr1 C11 C21 34.8(4)
C16 Zr1 C11 C21 15.9(4)
C14 Zr1 C11 C21 161.1(5)
C17 Zr1 C11 C21 -15.6(4)
C19 Zr1 C11 C21 15.3(5)
C13 Zr1 C11 C21 -158.2(5)
C18 Zr1 C11 C21 -20.4(5)
C12 Zr1 C11 C21 -121.0(5)
C15 C11 C12 C13 3.1(4)
C21 C11 C12 C13 -160.0(4)
Zr1 C11 C12 C13 65.5(3)
C15 C11 C12 C22 164.8(4)
C21 C11 C12 C22 1.8(6)
Zr1 C11 C12 C22 -132.7(4)
C15 C11 C12 Zr1 -62.5(3)
C21 C11 C12 Zr1 134.5(4)
O1 Zr1 C12 C11 88.0(2)
C1 Zr1 C12 C11 -179.4(2)
C15 Zr1 C12 C11 36.2(2)
C20 Zr1 C12 C11 -32.4(3)
C16 Zr1 C12 C11 -43.2(2)
C14 Zr1 C12 C11 77.4(2)
C17 Zr1 C12 C11 -75.0(2)
C19 Zr1 C12 C11 -76.6(3)
C13 Zr1 C12 C11 114.9(3)
C18 Zr1 C12 C11 -96.7(2)
O1 Zr1 C12 C13 -26.8(3)
C1 Zr1 C12 C13 65.7(2)
C15 Zr1 C12 C13 -78.7(2)
C20 Zr1 C12 C13 -147.3(2)
C16 Zr1 C12 C13 -158.1(2)
C14 Zr1 C12 C13 -37.44(19)
C17 Zr1 C12 C13 170.1(2)
C19 Zr1 C12 C13 168.5(2)
C18 Zr1 C12 C13 148.40(19)
C11 Zr1 C12 C13 -114.9(3)
O1 Zr1 C12 C22 -149.8(3)
C1 Zr1 C12 C22 -57.2(4)
C15 Zr1 C12 C22 158.3(4)
C20 Zr1 C12 C22 89.8(4)
C16 Zr1 C12 C22 78.9(4)
C14 Zr1 C12 C22 -160.4(4)
C17 Zr1 C12 C22 47.2(4)
C19 Zr1 C12 C22 45.6(5)
C13 Zr1 C12 C22 -123.0(5)
C18 Zr1 C12 C22 25.4(4)
C11 Zr1 C12 C22 122.2(4)
C11 C12 C13 C14 -0.3(4)
C22 C12 C13 C14 -161.6(4)
Zr1 C12 C13 C14 66.5(2)
C11 C12 C13 C23 167.0(3)
C22 C12 C13 C23 5.7(6)
Zr1 C12 C13 C23 -126.2(3)
C11 C12 C13 Zr1 -66.8(3)
C22 C12 C13 Zr1 131.9(4)
O1 Zr1 C13 C14 45.2(2)
C1 Zr1 C13 C14 133.0(2)
C15 Zr1 C13 C14 -37.52(19)
C20 Zr1 C13 C14 -48.3(3)
C16 Zr1 C13 C14 -85.4(2)
C17 Zr1 C13 C14 -126.2(2)
C19 Zr1 C13 C14 155.4(10)
C18 Zr1 C13 C14 -164.5(2)
C11 Zr1 C13 C14 -77.8(2)
C12 Zr1 C13 C14 -114.1(3)
O1 Zr1 C13 C12 159.2(2)
C1 Zr1 C13 C12 -113.0(2)
C15 Zr1 C13 C12 76.5(2)
C20 Zr1 C13 C12 65.8(3)
C16 Zr1 C13 C12 28.6(3)
C14 Zr1 C13 C12 114.1(3)
C17 Zr1 C13 C12 -12.2(3)
C19 Zr1 C13 C12 -90.5(11)
C18 Zr1 C13 C12 -50.5(3)
C11 Zr1 C13 C12 36.3(2)
O1 Zr1 C13 C23 -78.5(3)
C1 Zr1 C13 C23 9.3(3)
C15 Zr1 C13 C23 -161.1(4)
C20 Zr1 C13 C23 -171.9(3)
C16 Zr1 C13 C23 150.9(3)
C14 Zr1 C13 C23 -123.6(4)
C17 Zr1 C13 C23 110.2(3)
C19 Zr1 C13 C23 31.8(12)
C18 Zr1 C13 C23 71.8(4)
C11 Zr1 C13 C23 158.6(4)
C12 Zr1 C13 C23 122.3(4)
C12 C13 C14 C15 -2.5(4)
C23 C13 C14 C15 -169.5(3)
Zr1 C13 C14 C15 65.8(3)
C12 C13 C14 C24 169.9(4)
C23 C13 C14 C24 2.9(6)
Zr1 C13 C14 C24 -121.8(4)
C12 C13 C14 Zr1 -68.3(3)
C23 C13 C14 Zr1 124.7(3)
O1 Zr1 C14 C13 -134.4(2)
C1 Zr1 C14 C13 -47.8(2)
C15 Zr1 C14 C13 114.6(3)
C20 Zr1 C14 C13 155.55(19)
C16 Zr1 C14 C13 117.3(2)
C17 Zr1 C14 C13 81.5(2)
C19 Zr1 C14 C13 -174.3(2)
C18 Zr1 C14 C13 68.8(7)
C11 Zr1 C14 C13 76.5(2)
C12 Zr1 C14 C13 37.19(19)
O1 Zr1 C14 C15 110.9(2)
C1 Zr1 C14 C15 -162.5(2)
C20 Zr1 C14 C15 40.9(3)
C16 Zr1 C14 C15 2.7(3)
C17 Zr1 C14 C15 -33.1(3)
C19 Zr1 C14 C15 71.0(3)
C13 Zr1 C14 C15 -114.6(3)
C18 Zr1 C14 C15 -45.9(7)
C11 Zr1 C14 C15 -38.1(2)
C12 Zr1 C14 C15 -77.4(2)
O1 Zr1 C14 C24 -8.4(3)
C1 Zr1 C14 C24 78.2(3)
C15 Zr1 C14 C24 -119.3(4)
C20 Zr1 C14 C24 -78.4(3)
C16 Zr1 C14 C24 -116.7(3)
C17 Zr1 C14 C24 -152.5(3)
C19 Zr1 C14 C24 -48.3(4)
C13 Zr1 C14 C24 126.1(4)
C18 Zr1 C14 C24 -165.2(5)
C11 Zr1 C14 C24 -157.4(3)
C12 Zr1 C14 C24 163.3(3)
C12 C11 C15 C14 -4.6(4)
C21 C11 C15 C14 157.6(4)
Zr1 C11 C15 C14 -69.9(3)
C12 C11 C15 C25 -173.8(4)
C21 C11 C15 C25 -11.5(7)
Zr1 C11 C15 C25 121.0(4)
C12 C11 C15 Zr1 65.2(3)
C21 C11 C15 Zr1 -132.5(4)
C13 C14 C15 C11 4.4(4)
C24 C14 C15 C11 -168.4(3)
Zr1 C14 C15 C11 72.0(3)
C13 C14 C15 C25 173.8(4)
C24 C14 C15 C25 1.0(6)
Zr1 C14 C15 C25 -118.6(4)
C13 C14 C15 Zr1 -67.6(2)
C24 C14 C15 Zr1 119.6(4)
O1 Zr1 C15 C11 -177.7(2)
C1 Zr1 C15 C11 -88.0(2)
C20 Zr1 C15 C11 100.1(2)
C16 Zr1 C15 C11 70.4(2)
C14 Zr1 C15 C11 -111.8(3)
C17 Zr1 C15 C11 45.6(2)
C19 Zr1 C15 C11 103.1(2)
C13 Zr1 C15 C11 -75.1(2)
C18 Zr1 C15 C11 57.2(3)
C12 Zr1 C15 C11 -35.1(2)
O1 Zr1 C15 C14 -65.9(2)
C1 Zr1 C15 C14 23.8(3)
C20 Zr1 C15 C14 -148.0(2)
C16 Zr1 C15 C14 -177.7(2)
C17 Zr1 C15 C14 157.4(2)
C19 Zr1 C15 C14 -145.1(2)
C13 Zr1 C15 C14 36.8(2)
C18 Zr1 C15 C14 169.0(2)
C11 Zr1 C15 C14 111.8(3)
C12 Zr1 C15 C14 76.7(2)
O1 Zr1 C15 C25 56.1(3)
C1 Zr1 C15 C25 145.8(3)
C20 Zr1 C15 C25 -26.0(3)
C16 Zr1 C15 C25 -55.7(3)
C14 Zr1 C15 C25 122.0(4)
C17 Zr1 C15 C25 -80.5(3)
C19 Zr1 C15 C25 -23.1(4)
C13 Zr1 C15 C25 158.8(4)
C18 Zr1 C15 C25 -68.9(4)
C11 Zr1 C15 C25 -126.1(4)
C12 Zr1 C15 C25 -161.3(4)
O1 Zr1 C16 C20 23.5(3)
C1 Zr1 C16 C20 -88.2(3)
C15 Zr1 C16 C20 113.5(2)
C14 Zr1 C16 C20 112.1(2)
C17 Zr1 C16 C20 -114.6(4)
C19 Zr1 C16 C20 -36.7(2)
C13 Zr1 C16 C20 149.9(2)
C18 Zr1 C16 C20 -77.1(3)
C11 Zr1 C16 C20 143.8(2)
C12 Zr1 C16 C20 164.7(2)
O1 Zr1 C16 C17 138.1(2)
C1 Zr1 C16 C17 26.4(3)
C15 Zr1 C16 C17 -131.9(3)
C20 Zr1 C16 C17 114.6(4)
C14 Zr1 C16 C17 -133.3(2)
C19 Zr1 C16 C17 77.9(3)
C13 Zr1 C16 C17 -95.5(3)
C18 Zr1 C16 C17 37.5(2)
C11 Zr1 C16 C17 -101.6(3)
C12 Zr1 C16 C17 -80.7(3)
O1 Zr1 C16 C26 -97.5(4)
C1 Zr1 C16 C26 150.8(3)
C15 Zr1 C16 C26 -7.5(4)
C20 Zr1 C16 C26 -121.0(5)
C14 Zr1 C16 C26 -8.9(4)
C17 Zr1 C16 C26 124.4(5)
C19 Zr1 C16 C26 -157.7(4)
C13 Zr1 C16 C26 28.9(4)
C18 Zr1 C16 C26 161.9(4)
C11 Zr1 C16 C26 22.8(4)
C12 Zr1 C16 C26 43.8(4)
C20 C16 C17 C18 -1.9(4)
C26 C16 C17 C18 158.9(4)
Zr1 C16 C17 C18 -68.4(2)
C20 C16 C17 C27 -170.3(3)
C26 C16 C17 C27 -9.5(6)
Zr1 C16 C17 C27 123.3(4)
C20 C16 C17 Zr1 66.5(2)
C26 C16 C17 Zr1 -132.8(4)
O1 Zr1 C17 C16 -58.0(3)
C1 Zr1 C17 C16 -160.7(2)
C15 Zr1 C17 C16 52.2(3)
C20 Zr1 C17 C16 -37.1(2)
C14 Zr1 C17 C16 70.3(3)
C19 Zr1 C17 C16 -77.1(3)
C13 Zr1 C17 C16 110.4(3)
C18 Zr1 C17 C16 -113.7(3)
C11 Zr1 C17 C16 74.3(3)
C12 Zr1 C17 C16 104.0(3)
O1 Zr1 C17 C18 55.7(2)
C1 Zr1 C17 C18 -47.0(2)
C15 Zr1 C17 C18 165.9(2)
C20 Zr1 C17 C18 76.6(2)
C16 Zr1 C17 C18 113.7(3)
C14 Zr1 C17 C18 -175.95(19)
C19 Zr1 C17 C18 36.7(2)
C13 Zr1 C17 C18 -135.9(2)
C11 Zr1 C17 C18 -172.0(2)
C12 Zr1 C17 C18 -142.3(2)
O1 Zr1 C17 C27 -179.8(3)
C1 Zr1 C17 C27 77.5(3)
C15 Zr1 C17 C27 -69.6(3)
C20 Zr1 C17 C27 -158.8(4)
C16 Zr1 C17 C27 -121.8(4)
C14 Zr1 C17 C27 -51.4(4)
C19 Zr1 C17 C27 161.2(4)
C13 Zr1 C17 C27 -11.4(4)
C18 Zr1 C17 C27 124.5(4)
C11 Zr1 C17 C27 -47.5(3)
C12 Zr1 C17 C27 -17.8(3)
C16 C17 C18 C19 1.9(4)
C27 C17 C18 C19 170.1(3)
Zr1 C17 C18 C19 -65.2(2)
C16 C17 C18 C28 -163.7(3)
C27 C17 C18 C28 4.4(6)
Zr1 C17 C18 C28 129.1(3)
C16 C17 C18 Zr1 67.2(2)
C27 C17 C18 Zr1 -124.6(4)
O1 Zr1 C18 C17 -139.6(2)
C1 Zr1 C18 C17 134.2(2)
C15 Zr1 C18 C17 -21.0(3)
C20 Zr1 C18 C17 -78.3(2)
C16 Zr1 C18 C17 -37.7(2)
C14 Zr1 C18 C17 16.0(7)
C19 Zr1 C18 C17 -115.5(3)
C13 Zr1 C18 C17 71.9(3)
C11 Zr1 C18 C17 9.1(2)
C12 Zr1 C18 C17 44.3(2)
O1 Zr1 C18 C19 -24.2(2)
C1 Zr1 C18 C19 -110.3(2)
C15 Zr1 C18 C19 94.5(3)
C20 Zr1 C18 C19 37.2(2)
C16 Zr1 C18 C19 77.7(2)
C14 Zr1 C18 C19 131.5(6)
C17 Zr1 C18 C19 115.5(3)
C13 Zr1 C18 C19 -172.6(2)
C11 Zr1 C18 C19 124.5(2)
C12 Zr1 C18 C19 159.8(2)
O1 Zr1 C18 C28 97.1(4)
C1 Zr1 C18 C28 11.0(4)
C15 Zr1 C18 C28 -144.2(3)
C20 Zr1 C18 C28 158.4(4)
C16 Zr1 C18 C28 -161.0(4)
C14 Zr1 C18 C28 -107.3(7)
C17 Zr1 C18 C28 -123.2(5)
C19 Zr1 C18 C28 121.3(5)
C13 Zr1 C18 C28 -51.3(4)
C11 Zr1 C18 C28 -114.2(4)
C12 Zr1 C18 C28 -78.9(4)
C17 C18 C19 C20 -1.2(4)
C28 C18 C19 C20 164.8(3)
Zr1 C18 C19 C20 -66.2(2)
C17 C18 C19 C29 -173.7(3)
C28 C18 C19 C29 -7.7(5)
Zr1 C18 C19 C29 121.4(4)
C17 C18 C19 Zr1 64.9(2)
C28 C18 C19 Zr1 -129.1(3)
O1 Zr1 C19 C20 -88.5(2)
C1 Zr1 C19 C20 -177.4(2)
C15 Zr1 C19 C20 -5.5(3)
C16 Zr1 C19 C20 37.1(2)
C14 Zr1 C19 C20 -49.2(4)
C17 Zr1 C19 C20 77.6(2)
C13 Zr1 C19 C20 160.4(10)
C18 Zr1 C19 C20 114.2(3)
C11 Zr1 C19 C20 37.7(3)
C12 Zr1 C19 C20 79.6(3)
O1 Zr1 C19 C18 157.3(2)
C1 Zr1 C19 C18 68.4(2)
C15 Zr1 C19 C18 -119.7(2)
C20 Zr1 C19 C18 -114.2(3)
C16 Zr1 C19 C18 -77.2(2)
C14 Zr1 C19 C18 -163.4(2)
C17 Zr1 C19 C18 -36.6(2)
C13 Zr1 C19 C18 46.1(11)
C11 Zr1 C19 C18 -76.5(3)
C12 Zr1 C19 C18 -34.6(3)
O1 Zr1 C19 C29 32.6(3)
C1 Zr1 C19 C29 -56.4(3)
C15 Zr1 C19 C29 115.6(3)
C20 Zr1 C19 C29 121.1(4)
C16 Zr1 C19 C29 158.1(4)
C14 Zr1 C19 C29 71.9(4)
C17 Zr1 C19 C29 -161.3(4)
C13 Zr1 C19 C29 -78.6(11)
C18 Zr1 C19 C29 -124.7(4)
C11 Zr1 C19 C29 158.8(3)
C12 Zr1 C19 C29 -159.3(3)
C18 C19 C20 C16 0.1(4)
C29 C19 C20 C16 172.7(3)
Zr1 C19 C20 C16 -67.4(3)
C18 C19 C20 C30 -171.2(3)
C29 C19 C20 C30 1.5(6)
Zr1 C19 C20 C30 121.4(4)
C18 C19 C20 Zr1 67.5(2)
C29 C19 C20 Zr1 -119.9(3)
C17 C16 C20 C19 1.1(4)
C26 C16 C20 C19 -160.1(4)
Zr1 C16 C20 C19 68.0(2)
C17 C16 C20 C30 172.6(3)
C26 C16 C20 C30 11.4(6)
Zr1 C16 C20 C30 -120.5(4)
C17 C16 C20 Zr1 -66.9(2)
C26 C16 C20 Zr1 131.9(4)
O1 Zr1 C20 C19 87.0(2)
C1 Zr1 C20 C19 3.1(3)
C15 Zr1 C20 C19 175.9(2)
C16 Zr1 C20 C19 -115.0(3)
C14 Zr1 C20 C19 154.9(2)
C17 Zr1 C20 C19 -77.7(2)
C13 Zr1 C20 C19 -175.4(2)
C18 Zr1 C20 C19 -37.4(2)
C11 Zr1 C20 C19 -151.8(2)
C12 Zr1 C20 C19 -135.3(2)
O1 Zr1 C20 C16 -158.1(2)
C1 Zr1 C20 C16 118.1(2)
C15 Zr1 C20 C16 -69.2(2)
C14 Zr1 C20 C16 -90.1(2)
C17 Zr1 C20 C16 37.2(2)
C19 Zr1 C20 C16 115.0(3)
C13 Zr1 C20 C16 -60.4(4)
C18 Zr1 C20 C16 77.6(2)
C11 Zr1 C20 C16 -36.8(2)
C12 Zr1 C20 C16 -20.3(3)
O1 Zr1 C20 C30 -37.3(4)
C1 Zr1 C20 C30 -121.2(4)
C15 Zr1 C20 C30 51.6(4)
C16 Zr1 C20 C30 120.7(5)
C14 Zr1 C20 C30 30.6(4)
C17 Zr1 C20 C30 157.9(4)
C19 Zr1 C20 C30 -124.3(5)
C13 Zr1 C20 C30 60.3(5)
C18 Zr1 C20 C30 -161.7(4)
C11 Zr1 C20 C30 83.9(4)
C12 Zr1 C20 C30 100.4(4)
C1 C2 C31 C36 -86.4(5)
C3 C2 C31 C36 94.2(4)
C1 C2 C31 C32 101.0(4)
C3 C2 C31 C32 -78.3(4)
C36 C31 C32 C33 4.1(6)
C2 C31 C32 C33 177.1(4)
C31 C32 C33 C34 -2.3(7)
C32 C33 C34 C35 -0.7(8)
C33 C34 C35 C36 1.7(8)
C32 C31 C36 C35 -3.1(7)
C2 C31 C36 C35 -175.9(4)
C34 C35 C36 C31 0.3(8)
C51 P1 C41 C42 169.1(3)
C1 P1 C41 C42 -66.6(3)
C4 P1 C41 C42 52.8(3)
C51 P1 C41 C46 -5.6(3)
C1 P1 C41 C46 118.7(3)
C4 P1 C41 C46 -121.9(3)
C46 C41 C42 C43 1.6(5)
P1 C41 C42 C43 -173.2(3)
C41 C42 C43 C44 0.3(6)
C42 C43 C44 C45 -2.1(6)
C43 C44 C45 C46 2.1(7)
C44 C45 C46 C41 -0.1(6)
C42 C41 C46 C45 -1.7(5)
P1 C41 C46 C45 173.0(3)
C41 P1 C51 C56 100.7(4)
C1 P1 C51 C56 -26.5(4)
C4 P1 C51 C56 -146.8(4)
C41 P1 C51 C52 -76.1(4)
C1 P1 C51 C52 156.7(4)
C4 P1 C51 C52 36.5(4)
C56 C51 C52 C53 -1.9(8)
P1 C51 C52 C53 175.0(5)
C51 C52 C53 C54 1.3(10)
C52 C53 C54 C55 -0.7(9)
C53 C54 C55 C56 0.8(10)
C52 C51 C56 C55 1.9(8)
P1 C51 C56 C55 -175.1(5)
C54 C55 C56 C51 -1.4(10)
C5 C4 C61 C62 114.5(4)
P1 C4 C61 C62 -113.9(3)
C5 C4 C61 C66 -63.8(4)
P1 C4 C61 C66 67.8(4)
C66 C61 C62 C63 -1.4(6)
C4 C61 C62 C63 -179.8(3)
C61 C62 C63 C64 -0.2(6)
C62 C63 C64 C65 1.8(7)
C63 C64 C65 C66 -1.6(7)
C62 C61 C66 C65 1.6(6)
C4 C61 C66 C65 179.9(4)
C64 C65 C66 C61 -0.1(7)
C5 C6 C71 C72 57.8(5)
O1 C6 C71 C72 -124.4(3)
C5 C6 C71 C76 -121.4(4)
O1 C6 C71 C76 56.4(4)
C76 C71 C72 C73 -0.2(6)
C6 C71 C72 C73 -179.4(3)
C71 C72 C73 C74 -0.1(6)
C72 C73 C74 C75 0.7(7)
C73 C74 C75 C76 -1.1(6)
C74 C75 C76 C71 0.8(6)
C72 C71 C76 C75 -0.2(5)
C6 C71 C76 C75 179.0(3)
C91 B1 C81 C86 -128.9(4)
C101 B1 C81 C86 109.9(4)
C111 B1 C81 C86 -10.6(5)
C91 B1 C81 C82 60.2(4)
C101 B1 C81 C82 -61.0(4)
C111 B1 C81 C82 178.5(3)
C86 C81 C82 F82 -178.8(3)
B1 C81 C82 F82 -6.6(5)
C86 C81 C82 C83 0.6(5)
B1 C81 C82 C83 172.8(3)
F82 C82 C83 F83 0.7(5)
C81 C82 C83 F83 -178.7(3)
F82 C82 C83 C84 179.4(3)
C81 C82 C83 C84 0.0(6)
F83 C83 C84 F84 -0.1(5)
C82 C83 C84 F84 -178.9(3)
F83 C83 C84 C85 179.3(3)
C82 C83 C84 C85 0.5(5)
F84 C84 C85 F85 -1.6(5)
C83 C84 C85 F85 179.0(3)
F84 C84 C85 C86 177.7(3)
C83 C84 C85 C86 -1.7(5)
F85 C85 C86 F86 2.4(5)
C84 C85 C86 F86 -176.8(3)
F85 C85 C86 C81 -178.2(3)
C84 C85 C86 C81 2.6(6)
C82 C81 C86 F86 177.4(3)
B1 C81 C86 F86 6.0(5)
C82 C81 C86 C85 -1.9(5)
B1 C81 C86 C85 -173.3(3)
C101 B1 C91 C92 124.9(4)
C81 B1 C91 C92 10.3(5)
C111 B1 C91 C92 -113.4(4)
C101 B1 C91 C96 -57.4(4)
C81 B1 C91 C96 -172.0(3)
C111 B1 C91 C96 64.2(4)
C96 C91 C92 F92 -175.6(3)
B1 C91 C92 F92 2.2(5)
C96 C91 C92 C93 4.4(5)
B1 C91 C92 C93 -177.8(3)
F92 C92 C93 F93 -1.9(5)
C91 C92 C93 F93 178.1(3)
F92 C92 C93 C94 178.8(3)
C91 C92 C93 C94 -1.2(6)
F93 C93 C94 F94 -0.2(6)
C92 C93 C94 F94 179.1(3)
F93 C93 C94 C95 179.0(3)
C92 C93 C94 C95 -1.7(6)
F94 C94 C95 F95 0.4(6)
C93 C94 C95 F95 -178.8(4)
F94 C94 C95 C96 -179.8(3)
C93 C94 C95 C96 1.0(6)
F95 C95 C96 F96 -1.0(5)
C94 C95 C96 F96 179.2(3)
F95 C95 C96 C91 -177.5(3)
C94 C95 C96 C91 2.8(6)
C92 C91 C96 F96 178.4(3)
B1 C91 C96 F96 0.4(5)
C92 C91 C96 C95 -5.3(5)
B1 C91 C96 C95 176.7(3)
C91 B1 C101 C102 -12.8(5)
C81 B1 C101 C102 108.6(4)
C111 B1 C101 C102 -129.7(3)
C91 B1 C101 C106 173.7(3)
C81 B1 C101 C106 -64.9(4)
C111 B1 C101 C106 56.8(4)
C106 C101 C102 F102 176.3(3)
B1 C101 C102 F102 2.4(5)
C106 C101 C102 C103 -2.7(5)
B1 C101 C102 C103 -176.6(3)
F102 C102 C103 F103 0.1(5)
C101 C102 C103 F103 179.2(3)
F102 C102 C103 C104 -178.3(3)
C101 C102 C103 C104 0.8(6)
F103 C103 C104 F104 2.3(6)
C102 C103 C104 F104 -179.4(3)
F103 C103 C104 C105 -177.4(3)
C102 C103 C104 C105 1.0(6)
F104 C104 C105 F105 0.7(6)
C103 C104 C105 F105 -179.6(3)
F104 C104 C105 C106 179.8(3)
C103 C104 C105 C106 -0.6(6)
F105 C105 C106 F106 -1.4(5)
C104 C105 C106 F106 179.5(3)
F105 C105 C106 C101 177.4(3)
C104 C105 C106 C101 -1.7(6)
C102 C101 C106 F106 -178.1(3)
B1 C101 C106 F106 -3.7(5)
C102 C101 C106 C105 3.2(5)
B1 C101 C106 C105 177.6(3)
C91 B1 C111 C116 67.1(4)
C101 B1 C111 C116 -170.7(3)
C81 B1 C111 C116 -56.3(4)
C91 B1 C111 C112 -109.7(4)
C101 B1 C111 C112 12.5(5)
C81 B1 C111 C112 126.9(4)
C116 C111 C112 F112 -175.4(3)
B1 C111 C112 F112 1.5(6)
C116 C111 C112 C113 4.1(6)
B1 C111 C112 C113 -179.0(4)
F112 C112 C113 F113 -1.5(6)
C111 C112 C113 F113 178.9(4)
F112 C112 C113 C114 178.3(4)
C111 C112 C113 C114 -1.3(6)
F113 C113 C114 F114 -2.4(6)
C112 C113 C114 F114 177.8(4)
F113 C113 C114 C115 178.4(4)
C112 C113 C114 C115 -1.4(6)
F114 C114 C115 F115 1.9(6)
C113 C114 C115 F115 -179.0(4)
F114 C114 C115 C116 -178.4(4)
C113 C114 C115 C116 0.8(6)
F115 C115 C116 F116 0.5(5)
C114 C115 C116 F116 -179.3(3)
F115 C115 C116 C111 -177.8(3)
C114 C115 C116 C111 2.5(6)
C112 C111 C116 F116 177.1(3)
B1 C111 C116 F116 -0.1(5)
C112 C111 C116 C115 -4.7(5)
B1 C111 C116 C115 178.1(3)
C125 C121 C122 C123 41(2)
C121 C122 C123 C124 -49(2)
C122 C123 C124 C125 50(3)
C122 C121 C125 C124 -12(2)
C123 C124 C125 C121 -22(2)
C130 C126 C127 C128 -33(4)
C126 C127 C128 C129 45(3)
C127 C128 C129 C130 -49(3)
C127 C126 C130 C129 4(4)
C128 C129 C130 C126 26(3)
